data_4512627
loop_
_publ_author_name
'Tsang, Min Ying'
'Di Salvo, Florencia'
'Teixidor, Francesc'
'Vi\~nas, Clara'
'Planas, Jos\'e Giner'
'Choquesillo-Lazarte, Duane'
'Vanthuyne, Nicolas'

_publ_section_title
;
 Is Molecular Chirality Connected to Supramolecular Chirality? The
 Particular Case of Chiral 2-Pyridyl Alcohols
;
_journal_issue 2
_journal_name_full 'Crystal Growth &amp; Design'
_journal_page_first 935
_journal_paper_doi 10.1021/cg501748x
_journal_volume 15
_journal_year 2015
_chemical_absolute_configuration ad
_chemical_formula_moiety 'C8 H17 B10 N O'
_chemical_formula_sum 'C8 H17 B10 N O'
_chemical_formula_weight 251.33
_chemical_name_systematic
;
 ? 
;
_space_group_crystal_system monoclinic
_space_group_IT_number 4
_space_group_name_Hall 'P 2yb'
_space_group_name_H-M_alt 'P 1 21 1'
_symmetry_space_group_name_Hall 'P 2yb'
_symmetry_space_group_name_H-M 'P 1 21 1'
_atom_sites_solution_hydrogens geom
_atom_sites_solution_primary direct
_atom_sites_solution_secondary difmap
_audit_creation_date 2014-07-18
_audit_creation_method
;
Olex2 1.2
(compiled 2014.06.27 svn.r2953 for OlexSys, GUI svn.r4855)
;
_cell_angle_alpha 90.00
_cell_angle_beta 104.836(4)
_cell_angle_gamma 90.00
_cell_formula_units_Z 2
_cell_length_a 10.3272(9)
_cell_length_b 6.7086(8)
_cell_length_c 10.3847(8)
_cell_measurement_reflns_used 2040
_cell_measurement_temperature 100(2)
_cell_measurement_theta_max 66.273
_cell_measurement_theta_min 16.58
_cell_volume 695.48(12)
_computing_cell_refinement 'Bruker Apex2, 2014'
_computing_data_collection 'Bruker Apex2, 2014'
_computing_data_reduction 'SAINT v8.34A (Bruker, 2013)'
_computing_molecular_graphics 'Olex2 (Dolomanov et al., 2009)'
_computing_publication_material 'Olex2 (Dolomanov et al., 2009)'
_computing_structure_refinement 'XLMP (Sheldrick, 2008)'
_computing_structure_solution 'SHELXS-97 (Sheldrick, 2008)'
_diffrn_ambient_temperature 100.0
_diffrn_measured_fraction_theta_full 0.968
_diffrn_measured_fraction_theta_max 0.968
_diffrn_measurement_device_type 'Bruker D8 Venture'
_diffrn_measurement_method '\f and \w scans'
_diffrn_radiation_monochromator multilayer
_diffrn_radiation_type CuK\a
_diffrn_radiation_wavelength 1.54178
_diffrn_reflns_av_R_equivalents 0.0411
_diffrn_reflns_av_unetI/netI 0.0421
_diffrn_reflns_limit_h_max 12
_diffrn_reflns_limit_h_min -12
_diffrn_reflns_limit_k_max 7
_diffrn_reflns_limit_k_min -7
_diffrn_reflns_limit_l_max 12
_diffrn_reflns_limit_l_min -11
_diffrn_reflns_number 7272
_diffrn_reflns_theta_full 66.53
_diffrn_reflns_theta_max 66.53
_diffrn_reflns_theta_min 4.40
_diffrn_source 'high brilliance microfocus sealed tube'
_diffrn_standards_number 0
_exptl_absorpt_coefficient_mu 0.467
_exptl_absorpt_correction_T_max 0.7528
_exptl_absorpt_correction_T_min 0.6187
_exptl_absorpt_correction_type multi-scan
_exptl_absorpt_process_details
;
SADABS-2012/1 (Bruker,2012) was used for absorption correction.
wR2(int) was 0.1412 before and 0.0610 after correction.
The Ratio of minimum to maximum transmission is 0.8219.
The \l/2 correction factor is 0.0000.
;
_exptl_crystal_colour colourless
_exptl_crystal_colour_primary colourless
_exptl_crystal_density_diffrn 1.200
_exptl_crystal_density_method 'not measured'
_exptl_crystal_description block
_exptl_crystal_F_000 260
_exptl_crystal_size_max 0.1
_exptl_crystal_size_mid 0.06
_exptl_crystal_size_min 0.04
_refine_diff_density_max 0.157
_refine_diff_density_min -0.188
_refine_diff_density_rms 0.036
_refine_ls_abs_structure_details 'Flack H D (1983), Acta Cryst. A39, 876-881'
_refine_ls_abs_structure_Flack 0.0(3)
_refine_ls_extinction_method none
_refine_ls_goodness_of_fit_ref 1.056
_refine_ls_hydrogen_treatment constr
_refine_ls_matrix_type full
_refine_ls_number_parameters 182
_refine_ls_number_reflns 2272
_refine_ls_number_restraints 1
_refine_ls_restrained_S_all 1.055
_refine_ls_R_factor_all 0.0427
_refine_ls_R_factor_gt 0.0370
_refine_ls_shift/su_max 0.000
_refine_ls_shift/su_mean 0.000
_refine_ls_structure_factor_coef Fsqd
_refine_ls_weighting_details 'calc w=1/[\s^2^(Fo^2^)+(0.0525P)^2^+0.1656P] where P=(Fo^2^+2Fc^2^)/3'
_refine_ls_weighting_scheme calc
_refine_ls_wR_factor_gt 0.0975
_refine_ls_wR_factor_ref 0.1016
_reflns_number_gt 2064
_reflns_number_total 2272
_reflns_threshold_expression >2sigma(I)
_cod_data_source_file cg501748x_si_002.cif
_cod_data_source_block S-2a
_cod_depositor_comments 'Adding full bibliography for 4512623--4512632.cif.'
_cod_database_code 4512627
_olex2_refinement_description
;
1. Fixed Uiso
 At 1.2 times of:
  All B(H) groups, All C(H) groups
 At 1.5 times of:
  All O(H) groups
2.a Ternary CH refined with riding coordinates:
 C13(H13)
2.b Aromatic/amide H refined with riding coordinates:
 C16(H16), C17(H17), C18(H18), C2(H2A)
2.c Idealised tetrahedral OH refined as rotating group:
 O14(H14)
2.d Boron cage BH refined with riding coordinates:
 B12(H12), B2(H2), B3(H3), B4(H4), B5(H5), B6(H6), C7(H7), B8(H8), B9(H9),
 B10(H10), B11(H11)
;
_olex2_submission_special_instructions 'No special instructions were received'

loop_
_space_group_symop_id
_space_group_symop_operation_xyz
1 'x, y, z'
2 '-x, y+1/2, -z'

loop_
_atom_site_label
_atom_site_type_symbol
_atom_site_fract_x
_atom_site_fract_y
_atom_site_fract_z
_atom_site_U_iso_or_equiv
_atom_site_adp_type
_atom_site_occupancy
_atom_site_calc_flag
_atom_site_refinement_flags_posn
B12 B 0.1616(2) 0.7518(4) 0.4766(2) 0.0259(5) Uani 1 d .
H12 H 0.0819 0.7846 0.3834 0.031 Uiso 1 calc R
C1 C 0.39271(18) 0.6632(3) 0.74871(18) 0.0207(4) Uani 1 d .
B2 B 0.2421(2) 0.7552(4) 0.7630(2) 0.0249(5) Uani 1 d .
H2 H 0.2167 0.7887 0.8593 0.030 Uiso 1 calc R
B3 B 0.3566(2) 0.9053(4) 0.7039(2) 0.0243(5) Uani 1 d .
H3 H 0.4064 1.0378 0.7614 0.029 Uiso 1 calc R
B4 B 0.4403(2) 0.7510(4) 0.6127(2) 0.0234(5) Uani 1 d .
H4 H 0.5464 0.7807 0.6102 0.028 Uiso 1 calc R
B5 B 0.3786(2) 0.5057(4) 0.6159(2) 0.0226(5) Uani 1 d .
H5 H 0.4443 0.3728 0.6165 0.027 Uiso 1 calc R
B6 B 0.2553(2) 0.5070(4) 0.7083(2) 0.0240(5) Uani 1 d .
H6 H 0.2393 0.3758 0.7692 0.029 Uiso 1 calc R
C7 C 0.1901(2) 0.8948(4) 0.6200(2) 0.0315(5) Uani 1 d .
H7 H 0.1258 1.0288 0.6212 0.038 Uiso 1 calc R
B8 B 0.3063(2) 0.8989(4) 0.5304(2) 0.0229(5) Uani 1 d .
H8 H 0.3223 1.0319 0.4711 0.027 Uiso 1 calc R
B9 B 0.3205(2) 0.6562(4) 0.4723(2) 0.0245(5) Uani 1 d .
H9 H 0.3464 0.6243 0.3761 0.029 Uiso 1 calc R
B10 B 0.2059(2) 0.5047(4) 0.5308(2) 0.0263(5) Uani 1 d .
H10 H 0.1562 0.3719 0.4735 0.032 Uiso 1 calc R
B11 B 0.1222(2) 0.6601(4) 0.6222(2) 0.0269(5) Uani 1 d .
H11 H 0.0160 0.6318 0.6250 0.032 Uiso 1 calc R
C13 C 0.49984(19) 0.6044(3) 0.87756(18) 0.0210(5) Uani 1 d .
H13 H 0.5034 0.4555 0.8822 0.025 Uiso 1 calc R
O14 O 0.46349(13) 0.6741(2) 0.99183(13) 0.0253(3) Uani 1 d .
H14 H 0.4290 0.5807 1.0254 0.038 Uiso 1 calc GR
C15 C 0.63877(19) 0.6784(3) 0.87882(18) 0.0231(4) Uani 1 d .
C16 C 0.7301(2) 0.5490(3) 0.8452(2) 0.0285(5) Uani 1 d .
H16 H 0.7066 0.4142 0.8227 0.034 Uiso 1 calc R
C17 C 0.8568(2) 0.6204(4) 0.8452(2) 0.0357(6) Uani 1 d .
H17 H 0.9206 0.5350 0.8219 0.043 Uiso 1 calc R
C18 C 0.8885(2) 0.8153(4) 0.8792(2) 0.0341(6) Uani 1 d .
H18 H 0.9739 0.8678 0.8793 0.041 Uiso 1 calc R
C2 C 0.7922(2) 0.9335(4) 0.9134(2) 0.0298(5) Uani 1 d .
H2A H 0.8147 1.0678 0.9386 0.036 Uiso 1 calc R
N19 N 0.66917(16) 0.8688(3) 0.91294(16) 0.0243(4) Uani 1 d .

loop_
_atom_site_aniso_label
_atom_site_aniso_U_11
_atom_site_aniso_U_22
_atom_site_aniso_U_33
_atom_site_aniso_U_23
_atom_site_aniso_U_13
_atom_site_aniso_U_12
B12 0.0273(12) 0.0234(13) 0.0259(12) 0.0004(10) 0.0049(9) 0.0001(10)
C1 0.0241(10) 0.0196(11) 0.0190(9) 0.0009(9) 0.0068(8) 0.0017(9)
B2 0.0263(12) 0.0243(13) 0.0253(12) 0.0025(10) 0.0088(9) 0.0030(10)
B3 0.0302(12) 0.0176(12) 0.0255(12) 0.0004(10) 0.0079(10) 0.0025(10)
B4 0.0284(12) 0.0213(12) 0.0216(11) 0.0027(10) 0.0081(9) 0.0003(10)
B5 0.0274(11) 0.0179(12) 0.0234(11) -0.0004(10) 0.0085(9) 0.0004(9)
B6 0.0237(11) 0.0239(13) 0.0253(12) 0.0024(10) 0.0075(9) -0.0028(10)
C7 0.0310(11) 0.0341(14) 0.0282(11) 0.0050(10) 0.0056(9) 0.0023(10)
B8 0.0218(11) 0.0185(13) 0.0274(12) -0.0017(10) 0.0045(9) -0.0004(10)
B9 0.0263(11) 0.0239(13) 0.0233(11) 0.0003(10) 0.0060(9) 0.0016(10)
B10 0.0282(12) 0.0233(13) 0.0252(12) -0.0024(11) 0.0029(9) -0.0023(10)
B11 0.0268(12) 0.0253(14) 0.0283(12) 0.0042(11) 0.0065(9) 0.0017(11)
C13 0.0296(11) 0.0171(11) 0.0163(10) 0.0017(8) 0.0060(8) 0.0023(8)
O14 0.0353(8) 0.0242(8) 0.0186(6) -0.0005(6) 0.0109(6) -0.0026(7)
C15 0.0268(10) 0.0229(12) 0.0185(9) 0.0016(9) 0.0038(8) 0.0032(9)
C16 0.0338(12) 0.0269(13) 0.0240(11) -0.0037(9) 0.0060(9) 0.0049(9)
C17 0.0294(12) 0.0480(17) 0.0300(12) -0.0036(10) 0.0083(9) 0.0116(10)
C18 0.0243(11) 0.0466(17) 0.0322(12) -0.0018(11) 0.0088(9) 0.0008(10)
C2 0.0277(10) 0.0328(14) 0.0295(11) -0.0026(10) 0.0083(9) -0.0053(9)
N19 0.0236(9) 0.0259(11) 0.0239(9) -0.0006(7) 0.0073(7) 0.0000(7)

loop_
_atom_type_symbol
_atom_type_description
_atom_type_scat_dispersion_real
_atom_type_scat_dispersion_imag
_atom_type_scat_source
C C 0.0181 0.0091 'International Tables Vol C Tables 4.2.6.8 and 6.1.1.4'
H H 0.0000 0.0000 'International Tables Vol C Tables 4.2.6.8 and 6.1.1.4'
B B 0.0090 0.0039 'International Tables Vol C Tables 4.2.6.8 and 6.1.1.4'
N N 0.0311 0.0180 'International Tables Vol C Tables 4.2.6.8 and 6.1.1.4'
O O 0.0492 0.0322 'International Tables Vol C Tables 4.2.6.8 and 6.1.1.4'

loop_
_geom_angle_atom_site_label_1
_geom_angle_atom_site_label_2
_geom_angle_atom_site_label_3
_geom_angle
C7 B12 B8 58.16(13)
C7 B12 B9 105.47(17)
C7 B12 B10 105.76(17)
C7 B12 B11 59.00(14)
B8 B12 B9 59.60(14)
B8 B12 B10 107.14(18)
B8 B12 B11 106.62(17)
B10 B12 B9 60.29(14)
B10 B12 B11 60.11(14)
B11 B12 B9 108.16(18)
B2 C1 B4 113.92(16)
B2 C1 B6 62.12(14)
B3 C1 B2 62.65(13)
B3 C1 B4 62.40(13)
B3 C1 B5 113.60(15)
B3 C1 B6 113.78(16)
B4 C1 B6 113.55(15)
B5 C1 B2 113.54(16)
B5 C1 B4 62.10(13)
B5 C1 B6 62.29(13)
C13 C1 B2 118.61(15)
C13 C1 B3 122.38(17)
C13 C1 B4 120.38(16)
C13 C1 B5 115.57(17)
C13 C1 B6 114.49(16)
C1 B2 B3 58.39(13)
C1 B2 B6 59.30(13)
C1 B2 C7 102.18(15)
C1 B2 B11 104.87(17)
B6 B2 B3 107.99(16)
C7 B2 B3 58.81(13)
C7 B2 B6 105.50(17)
C7 B2 B11 59.16(14)
B11 B2 B3 107.75(17)
B11 B2 B6 59.60(14)
C1 B3 B2 58.96(13)
C1 B3 B4 59.09(13)
C1 B3 C7 102.72(17)
C1 B3 B8 104.20(17)
B4 B3 B2 108.22(18)
C7 B3 B2 58.95(13)
C7 B3 B4 105.51(17)
C7 B3 B8 58.70(12)
B8 B3 B2 107.12(17)
B8 B3 B4 59.33(13)
C1 B4 B3 58.51(13)
C1 B4 B5 58.93(13)
C1 B4 B8 103.93(16)
C1 B4 B9 105.50(16)
B3 B4 B9 108.41(17)
B5 B4 B3 107.81(16)
B5 B4 B9 60.13(14)
B8 B4 B3 59.55(13)
B8 B4 B5 107.13(17)
B8 B4 B9 59.99(14)
C1 B5 B4 58.97(13)
C1 B5 B6 59.24(12)
C1 B5 B9 105.44(17)
C1 B5 B10 105.69(16)
B4 B5 B6 108.49(17)
B4 B5 B9 60.02(14)
B4 B5 B10 108.37(17)
B9 B5 B6 108.41(16)
B9 B5 B10 60.22(13)
B10 B5 B6 60.15(13)
C1 B6 B2 58.57(13)
C1 B6 B5 58.47(12)
C1 B6 B10 104.85(15)
C1 B6 B11 104.76(18)
B2 B6 B5 107.49(17)
B2 B6 B10 108.27(18)
B5 B6 B10 59.83(13)
B11 B6 B2 60.19(15)
B11 B6 B5 107.54(17)
B11 B6 B10 60.08(14)
B2 C7 B12 112.78(19)
B2 C7 B11 62.01(14)
B3 C7 B12 112.74(17)
B3 C7 B2 62.24(14)
B3 C7 B11 112.84(18)
B8 C7 B12 61.69(13)
B8 C7 B2 111.96(17)
B8 C7 B3 61.40(13)
B8 C7 B11 111.63(18)
B11 C7 B12 61.68(14)
B3 B8 B12 110.24(17)
B3 B8 B9 110.41(17)
B4 B8 B12 109.92(19)
B4 B8 B3 61.12(13)
B4 B8 B9 60.90(14)
C7 B8 B12 60.15(13)
C7 B8 B3 59.90(12)
C7 B8 B4 107.85(17)
C7 B8 B9 107.84(18)
B9 B8 B12 60.62(14)
B12 B9 B5 107.52(16)
B12 B9 B10 59.84(14)
B4 B9 B12 107.81(17)
B4 B9 B5 59.85(13)
B4 B9 B10 108.05(16)
B5 B9 B10 59.98(14)
B8 B9 B12 59.79(14)
B8 B9 B4 59.11(13)
B8 B9 B5 106.23(16)
B8 B9 B10 106.93(16)
B12 B10 B5 107.40(17)
B12 B10 B6 107.62(18)
B12 B10 B9 59.87(14)
B12 B10 B11 59.96(14)
B5 B10 B6 60.02(12)
B5 B10 B9 59.80(13)
B9 B10 B6 107.97(16)
B11 B10 B5 107.22(17)
B11 B10 B6 59.48(13)
B11 B10 B9 107.71(18)
B12 B11 B2 108.25(18)
B12 B11 B10 59.93(14)
B2 B11 B10 108.57(17)
B6 B11 B12 108.36(17)
B6 B11 B2 60.21(14)
B6 B11 B10 60.44(14)
C7 B11 B12 59.32(14)
C7 B11 B2 58.83(14)
C7 B11 B6 105.71(17)
C7 B11 B10 105.87(16)
O14 C13 C1 110.82(15)
O14 C13 C15 109.80(15)
C15 C13 C1 112.83(15)
C16 C15 C13 119.65(19)
N19 C15 C13 118.15(17)
N19 C15 C16 122.20(19)
C15 C16 C17 118.9(2)
C18 C17 C16 119.3(2)
C17 C18 C2 118.1(2)
N19 C2 C18 123.7(2)
C15 N19 C2 117.81(18)

loop_
_geom_bond_atom_site_label_1
_geom_bond_atom_site_label_2
_geom_bond_distance
B12 C7 1.732(3)
B12 B8 1.758(3)
B12 B9 1.773(3)
B12 B10 1.773(4)
B12 B11 1.773(3)
C1 B2 1.714(3)
C1 B3 1.704(3)
C1 B4 1.714(3)
C1 B5 1.714(3)
C1 B6 1.727(3)
C1 C13 1.553(3)
B2 B3 1.777(3)
B2 B6 1.776(4)
B2 C7 1.720(3)
B2 B11 1.776(4)
B3 B4 1.771(3)
B3 C7 1.718(3)
B3 B8 1.743(3)
B4 B5 1.768(3)
B4 B8 1.739(3)
B4 B9 1.771(3)
B5 B6 1.780(3)
B5 B9 1.773(3)
B5 B10 1.776(3)
B6 B10 1.782(3)
B6 B11 1.765(3)
C7 B8 1.697(3)
C7 B11 1.726(4)
B8 B9 1.755(4)
B9 B10 1.781(3)
B10 B11 1.776(4)
C13 O14 1.413(2)
C13 C15 1.515(3)
C15 C16 1.391(3)
C15 N19 1.341(3)
C16 C17 1.393(3)
C17 C18 1.372(4)
C18 C2 1.387(3)
C2 N19 1.342(3)

loop_
_geom_hbond_atom_site_label_D
_geom_hbond_atom_site_label_H
_geom_hbond_atom_site_label_A
_geom_hbond_distance_DH
_geom_hbond_distance_HA
_geom_hbond_distance_DA
_geom_hbond_angle_DHA
_geom_hbond_site_symmetry_A
O14 H14 N19 0.84 1.95 2.783(2) 173.5 2_647
